data_4317923
loop_
_publ_author_name
'Cristina Tejel'
'Miguel A. Ciriano'
'Marta Bordonaba'
'Jos\'e A. L\'opez'
'Fernando J. Lahoz'
'Luis A. Oro'

_publ_contact_author_address
;
 Departamento de Qu\'imica Inorg\'anica - I.C.M.A.
 Facultad de Ciencias
 Universidad de Zaragoza - C.S.I.C.
 50009 Zaragoza, Spain
;
_publ_contact_author_email lahoz@posta.unizar.es
_publ_contact_author_fax '+34 976 761187'
_publ_contact_author_name 'Dr. Fernando J. Lahoz'
_publ_contact_author_phone '+34 976 761147'
_publ_section_title
;
 Dinuclear Rhodium and Iridium Complexes with Mixed Amido/Methoxo and
 Amido/Hydroxo Bridges
;
_journal_name_full 'Inorganic Chemistry'
_journal_page_first 2348
_journal_page_last 2355
_journal_paper_doi 10.1021/ic0109952
_journal_volume 41
_journal_year 2002
_chemical_formula_moiety 'C26 H33 N O Rh2, C8 H13 O Rh, C4 H8 O'
_chemical_formula_sum 'C38 H54 N O3 Rh3'
_chemical_formula_weight 881.55
_chemical_name_systematic
;

?

;
_space_group_IT_number 2
_symmetry_cell_setting triclinic
_symmetry_space_group_name_Hall '-P 1'
_symmetry_space_group_name_H-M 'P -1'
_atom_sites_solution_hydrogens mixed
_atom_sites_solution_primary heavy
_atom_sites_solution_secondary difmap
_audit_creation_method SHELXL-97
_cell_angle_alpha 105.480(2)
_cell_angle_beta 90.307(2)
_cell_angle_gamma 109.288(2)
_cell_formula_units_Z 2
_cell_length_a 10.1587(11)
_cell_length_b 11.4766(12)
_cell_length_c 16.4380(17)
_cell_measurement_reflns_used 2303
_cell_measurement_temperature 173(2)
_cell_measurement_theta_max 22.24
_cell_measurement_theta_min 2.35
_cell_volume 1734.0(3)
_computing_cell_refinement 'SAINT+ v. 6.02 (Bruker AXS, 1999)'
_computing_data_collection 'SMART v. 5.611 (Bruker AXS, 2000)'
_computing_data_reduction 'SAINT+ v. 6.02 (Bruker AXS, 1999)'
_computing_molecular_graphics 'XP, SHELXTL v. 6.10 (Bruker, 2000)'
_computing_publication_material 'XCIF, SHELXTL v. 6.10 (Bruker, 2000)'
_computing_structure_refinement 'SHELXL-97 (Sheldrick, 1997)'
_computing_structure_solution 'SHELXS-97 (Sheldrick, 1990)'
_diffrn_ambient_temperature 173(2)
_diffrn_detector_area_resol_mean 8.26
_diffrn_measured_fraction_theta_full 0.994
_diffrn_measured_fraction_theta_max 0.994
_diffrn_measurement_device_type 'Bruker SMART APEX CCD system'
_diffrn_measurement_method '\w rotations with narrow frames'
_diffrn_radiation_monochromator graphite
_diffrn_radiation_source 'normal-focus sealed tube'
_diffrn_radiation_type MoK\a
_diffrn_radiation_wavelength 0.71073
_diffrn_reflns_av_R_equivalents 0.0791
_diffrn_reflns_av_sigmaI/netI 0.1222
_diffrn_reflns_limit_h_max 12
_diffrn_reflns_limit_h_min -12
_diffrn_reflns_limit_k_max 14
_diffrn_reflns_limit_k_min -14
_diffrn_reflns_limit_l_max 20
_diffrn_reflns_limit_l_min -20
_diffrn_reflns_number 20410
_diffrn_reflns_theta_full 27.00
_diffrn_reflns_theta_max 27.00
_diffrn_reflns_theta_min 1.29
_diffrn_standards_decay_% 'no decay'
_exptl_absorpt_coefficient_mu 1.448
_exptl_absorpt_correction_T_max 0.9293
_exptl_absorpt_correction_T_min 0.7240
_exptl_absorpt_correction_type multi-scan
_exptl_absorpt_process_details
; SADABS: Area-Detector Absorption Correction. Bruker-AXS

 within SAINT+ package, v. 6.02 (1999).

;
_exptl_crystal_colour yellow
_exptl_crystal_density_diffrn 1.688
_exptl_crystal_density_method 'not measured'
_exptl_crystal_description 'irregular block'
_exptl_crystal_F_000 896
_exptl_crystal_size_max 0.18
_exptl_crystal_size_mid 0.12
_exptl_crystal_size_min 0.06
_refine_diff_density_max 0.798
_refine_diff_density_min -0.802
_refine_diff_density_rms 0.150
_refine_ls_extinction_method none
_refine_ls_goodness_of_fit_ref 0.884
_refine_ls_hydrogen_treatment mixed
_refine_ls_matrix_type full
_refine_ls_number_parameters 431
_refine_ls_number_reflns 7512
_refine_ls_number_restraints 63
_refine_ls_restrained_S_all 0.888
_refine_ls_R_factor_all 0.0956
_refine_ls_R_factor_gt 0.0546
_refine_ls_shift/su_max 0.000
_refine_ls_shift/su_mean 0.000
_refine_ls_structure_factor_coef Fsqd
_refine_ls_weighting_details 'calc w=1/[\s^2^(Fo^2^)+(0.0352P)^2^+0.0000P] where P=(Fo^2^+2Fc^2^)/3'
_refine_ls_weighting_scheme calc
_refine_ls_wR_factor_gt 0.1032
_refine_ls_wR_factor_ref 0.1143
_reflns_number_gt 4438
_reflns_number_total 7512
_reflns_threshold_expression >2sigma(I)
_cod_data_source_file ic0109952_3.cif
_cod_data_source_block compound7'
_cod_depositor_comments
;
The following automatic conversions were performed:

'_symmetry_cell_setting' value 'Triclinic' changed to 'triclinic'
according to the built-in table from CIF Core dictionary named
'cif_core.dic' version 2.4.1 from 2010-06-29.

Automatic conversion script
Id: cif_fix_values 1646 2011-03-28 12:23:43Z adriana 
;
_cod_database_code 4317923

loop_
_symmetry_equiv_pos_as_xyz
'x, y, z'
'-x, -y, -z'

loop_
_atom_site_label
_atom_site_type_symbol
_atom_site_fract_x
_atom_site_fract_y
_atom_site_fract_z
_atom_site_U_iso_or_equiv
_atom_site_adp_type
_atom_site_occupancy
_atom_site_symmetry_multiplicity
_atom_site_calc_flag
_atom_site_refinement_flags
_atom_site_disorder_assembly
_atom_site_disorder_group
Rh1 Rh 0.31735(5) 0.04799(5) 0.29699(3) 0.03022(15) Uani 1 1 d . . .
Rh2 Rh 0.60426(5) 0.21395(5) 0.32930(3) 0.02933(15) Uani 1 1 d . . .
O1 O 0.4402(4) 0.1861(4) 0.2429(2) 0.0306(10) Uani 1 1 d . . .
H1 H 0.4119 0.2587 0.2401 0.046 Uiso 1 1 d R . .
N N 0.5097(5) 0.0123(5) 0.2818(3) 0.0272(12) Uani 1 1 d . . .
H0 H 0.5088 0.0070 0.2153 0.041 Uiso 1 1 d R . .
C1 C 0.5510(6) -0.0824(6) 0.3001(4) 0.0270(14) Uani 1 1 d . . .
C2 C 0.5501(7) -0.0976(7) 0.3802(4) 0.0359(17) Uani 1 1 d . . .
H2 H 0.5192 -0.0421 0.4235 0.039(7) Uiso 1 1 calc R . .
C3 C 0.5926(7) -0.1908(7) 0.4006(5) 0.0420(19) Uani 1 1 d . . .
H3 H 0.5891 -0.1979 0.4569 0.039(7) Uiso 1 1 calc R . .
C4 C 0.6380(7) -0.2700(7) 0.3427(5) 0.0427(19) Uani 1 1 d . . .
H4 H 0.6674 -0.3325 0.3579 0.039(7) Uiso 1 1 calc R . .
C5 C 0.6428(7) -0.2615(6) 0.2576(5) 0.0393(18) Uani 1 1 d . . .
C6 C 0.5985(6) -0.1674(6) 0.2357(4) 0.0311(16) Uani 1 1 d . . .
C7 C 0.6057(7) -0.1601(7) 0.1520(4) 0.0425(19) Uani 1 1 d . . .
H7 H 0.5771 -0.0975 0.1362 0.039(7) Uiso 1 1 calc R . .
C8 C 0.6533(8) -0.2420(8) 0.0924(5) 0.061(2) Uani 1 1 d . . .
H8 H 0.6589 -0.2346 0.0362 0.039(7) Uiso 1 1 calc R . .
C9 C 0.6929(9) -0.3348(8) 0.1139(6) 0.069(3) Uani 1 1 d . . .
H9 H 0.7238 -0.3921 0.0721 0.039(7) Uiso 1 1 calc R . .
C10 C 0.6882(8) -0.3447(7) 0.1935(6) 0.057(2) Uani 1 1 d . . .
H10 H 0.7160 -0.4092 0.2070 0.039(7) Uiso 1 1 calc R . .
C11 C 0.1913(7) -0.1331(7) 0.3048(5) 0.0431(19) Uani 1 1 d D . .
H11 H 0.245(2) -0.185(2) 0.2882(9) 0.024(6) Uiso 1 1 d RD . .
C12 C 0.2299(8) -0.0491(7) 0.3874(5) 0.0435(19) Uani 1 1 d D . .
H12 H 0.310(3) -0.0521(7) 0.4182(13) 0.024(6) Uiso 1 1 d RD . .
C13 C 0.1297(8) 0.0039(7) 0.4372(5) 0.048(2) Uani 1 1 d . . .
H13A H 0.1493 0.0115 0.4979 0.057(6) Uiso 1 1 calc R . .
H13B H 0.0331 -0.0572 0.4179 0.057(6) Uiso 1 1 calc R . .
C14 C 0.1387(8) 0.1352(7) 0.4287(4) 0.047(2) Uani 1 1 d . . .
H14A H 0.0462 0.1457 0.4356 0.057(6) Uiso 1 1 calc R . .
H14B H 0.2073 0.2037 0.4741 0.057(6) Uiso 1 1 calc R . .
C15 C 0.1825(7) 0.1490(7) 0.3436(4) 0.0396(18) Uani 1 1 d D . .
H15 H 0.2109(14) 0.235(4) 0.3417(4) 0.024(6) Uiso 1 1 d RD . .
C16 C 0.1226(7) 0.0599(7) 0.2682(5) 0.046(2) Uani 1 1 d D . .
H16 H 0.1241(7) 0.0731(9) 0.217(2) 0.024(6) Uiso 1 1 d RD . .
C17 C -0.0011(7) -0.0651(7) 0.2573(5) 0.054(2) Uani 1 1 d . . .
H17A H -0.0614 -0.0528 0.3037 0.057(6) Uiso 1 1 calc R . .
H17B H -0.0581 -0.0865 0.2029 0.057(6) Uiso 1 1 calc R . .
C18 C 0.0488(8) -0.1754(8) 0.2585(5) 0.056(2) Uani 1 1 d . . .
H18A H -0.0192 -0.2340 0.2854 0.057(6) Uiso 1 1 calc R . .
H18B H 0.0503 -0.2247 0.1992 0.057(6) Uiso 1 1 calc R . .
C19 C 0.7190(8) 0.2295(7) 0.4399(4) 0.0421(19) Uani 1 1 d D . .
H19 H 0.6750(19) 0.150(3) 0.4524(7) 0.024(6) Uiso 1 1 d RD . .
C20 C 0.8003(7) 0.2183(7) 0.3738(5) 0.0423(19) Uani 1 1 d . . .
H20 H 0.7853(11) 0.127(5) 0.339(2) 0.024(6) Uiso 1 1 d R . .
C21 C 0.9184(8) 0.3286(7) 0.3579(5) 0.057(2) Uani 1 1 d . . .
H21A H 0.9977 0.3562 0.4022 0.057(6) Uiso 1 1 calc R . .
H21B H 0.9513 0.2982 0.3023 0.057(6) Uiso 1 1 calc R . .
C22 C 0.8756(8) 0.4427(7) 0.3584(5) 0.058(2) Uani 1 1 d . . .
H22A H 0.9268 0.4849 0.3171 0.057(6) Uiso 1 1 calc R . .
H22B H 0.9039 0.5057 0.4154 0.057(6) Uiso 1 1 calc R . .
C23 C 0.7174(7) 0.4074(6) 0.3364(5) 0.0399(18) Uani 1 1 d D . .
H23 H 0.6939(12) 0.4071(6) 0.282(2) 0.024(6) Uiso 1 1 d RD . .
C24 C 0.6227(8) 0.4036(6) 0.3941(4) 0.0410(18) Uani 1 1 d D . .
H24 H 0.544(3) 0.4169(8) 0.3795(8) 0.024(6) Uiso 1 1 d RD . .
C25 C 0.6547(9) 0.4322(7) 0.4872(5) 0.053(2) Uani 1 1 d . . .
H25A H 0.5658 0.4091 0.5135 0.057(6) Uiso 1 1 calc R . .
H25B H 0.7049 0.5258 0.5117 0.057(6) Uiso 1 1 calc R . .
C26 C 0.7446(8) 0.3582(7) 0.5085(4) 0.050(2) Uani 1 1 d . . .
H26A H 0.7227 0.3411 0.5637 0.057(6) Uiso 1 1 calc R . .
H26B H 0.8449 0.4120 0.5142 0.057(6) Uiso 1 1 calc R . .
Rh3 Rh 0.65314(6) 0.09937(6) 0.01644(4) 0.04569(19) Uani 1 1 d D . .
O2 O 0.5102(9) -0.0298(9) -0.0849(6) 0.030(3) Uani 0.50 1 d PD . 1
O3 O 0.4594(11) 0.0844(12) 0.0671(8) 0.078(5) Uani 0.50 1 d PD . 1
C27 C 0.8302(15) 0.0676(18) -0.0339(12) 0.065(7) Uiso 0.50 1 d PD . 1
C28 C 0.8035(17) 0.1670(15) -0.0610(10) 0.041(5) Uiso 0.50 1 d PD . 1
C29 C 0.877(2) 0.3151(17) -0.0287(12) 0.082(7) Uiso 0.50 1 d PD . 1
C30 C 0.8632(16) 0.3788(14) 0.0623(9) 0.043(4) Uiso 0.50 1 d PD . 1
C31 C 0.7560(17) 0.2816(10) 0.1014(8) 0.031(4) Uiso 0.50 1 d PD . 1
C32 C 0.7878(16) 0.1852(15) 0.1286(8) 0.043(5) Uiso 0.50 1 d PD . 1
C33 C 0.919(2) 0.159(2) 0.1215(12) 0.072(7) Uiso 0.50 1 d PD . 1
C34 C 0.948(2) 0.113(2) 0.0370(12) 0.095(8) Uiso 0.50 1 d PD . 1
C35 C 0.1590(11) -0.1091(17) 0.0402(8) 0.030(4) Uiso 0.50 1 d PD . 1
C36 C 0.2298(16) -0.1732(14) 0.0744(9) 0.039(5) Uiso 0.50 1 d PD . 1
C37 C 0.185(2) -0.3162(16) 0.0464(11) 0.065(6) Uiso 0.50 1 d PD . 1
C38 C 0.199(2) -0.3793(19) -0.0424(12) 0.087(7) Uiso 0.50 1 d PD . 1
C39 C 0.2822(19) -0.2900(11) -0.0918(10) 0.053(6) Uiso 0.50 1 d PD . 1
C40 C 0.2200(17) -0.2210(17) -0.1273(9) 0.051(6) Uiso 0.50 1 d PD . 1
C41 C 0.071(2) -0.213(2) -0.1129(13) 0.098(9) Uiso 0.50 1 d PD . 1
C42 C 0.0235(15) -0.1694(16) -0.0228(9) 0.043(4) Uiso 0.50 1 d PD . 1
O4A O 0.385(2) 0.405(2) 0.2302(5) 0.047(4) Uani 0.63(5) 1 d PD A 1
O4B O 0.311(5) 0.353(3) 0.2204(11) 0.057(9) Uani 0.37(5) 1 d PD A 2
C43 C 0.2906(10) 0.4653(8) 0.2727(5) 0.063(2) Uani 1 1 d D . .
C44 C 0.2569(10) 0.5348(8) 0.2164(6) 0.070(3) Uani 1 1 d . A .
C45 C 0.3051(9) 0.4810(8) 0.1295(5) 0.064(3) Uani 1 1 d . . .
C46 C 0.3529(10) 0.3739(8) 0.1406(5) 0.065(3) Uani 1 1 d D A .

loop_
_atom_site_aniso_label
_atom_site_aniso_U_11
_atom_site_aniso_U_22
_atom_site_aniso_U_33
_atom_site_aniso_U_23
_atom_site_aniso_U_13
_atom_site_aniso_U_12
Rh1 0.0270(3) 0.0334(3) 0.0325(3) 0.0125(3) 0.0063(2) 0.0107(2)
Rh2 0.0289(3) 0.0292(3) 0.0292(3) 0.0099(2) 0.0019(2) 0.0078(2)
O1 0.029(2) 0.031(3) 0.034(3) 0.014(2) 0.004(2) 0.009(2)
N 0.026(3) 0.034(3) 0.020(3) 0.006(2) 0.006(2) 0.010(2)
C1 0.025(3) 0.030(4) 0.026(4) 0.008(3) 0.003(3) 0.008(3)
C2 0.032(4) 0.040(4) 0.040(4) 0.016(4) 0.010(3) 0.014(3)
C3 0.047(5) 0.048(5) 0.041(5) 0.027(4) 0.007(4) 0.019(4)
C4 0.037(4) 0.036(4) 0.060(5) 0.024(4) 0.002(4) 0.011(4)
C5 0.023(4) 0.026(4) 0.059(5) 0.005(4) 0.007(3) 0.002(3)
C6 0.020(3) 0.027(4) 0.039(4) 0.006(3) 0.003(3) 0.002(3)
C7 0.042(4) 0.045(5) 0.034(4) 0.003(4) 0.012(3) 0.015(4)
C8 0.061(6) 0.072(6) 0.041(5) 0.001(5) 0.019(4) 0.023(5)
C9 0.074(7) 0.052(6) 0.072(7) -0.010(5) 0.018(5) 0.034(5)
C10 0.057(6) 0.036(5) 0.076(7) 0.004(5) 0.012(5) 0.025(4)
C11 0.031(4) 0.037(4) 0.064(6) 0.019(4) 0.016(4) 0.010(3)
C12 0.039(4) 0.052(5) 0.051(5) 0.030(4) 0.017(4) 0.018(4)
C13 0.039(5) 0.066(6) 0.043(5) 0.022(4) 0.024(4) 0.017(4)
C14 0.045(5) 0.067(6) 0.044(5) 0.022(4) 0.014(4) 0.032(4)
C15 0.041(4) 0.041(5) 0.044(5) 0.015(4) 0.011(4) 0.023(4)
C16 0.035(4) 0.063(6) 0.048(5) 0.022(4) 0.008(4) 0.023(4)
C17 0.033(4) 0.069(6) 0.056(5) 0.022(5) 0.002(4) 0.011(4)
C18 0.041(5) 0.055(6) 0.065(6) 0.013(5) 0.015(4) 0.011(4)
C19 0.048(5) 0.038(5) 0.033(4) 0.007(4) -0.012(4) 0.010(4)
C20 0.038(4) 0.039(5) 0.047(5) 0.009(4) -0.009(4) 0.012(4)
C21 0.035(5) 0.054(6) 0.063(6) 0.005(5) -0.003(4) 0.000(4)
C22 0.045(5) 0.048(5) 0.069(6) 0.023(5) 0.003(4) -0.005(4)
C23 0.046(5) 0.036(4) 0.033(4) 0.011(3) 0.001(3) 0.008(4)
C24 0.045(5) 0.032(4) 0.043(5) 0.008(4) -0.003(4) 0.012(4)
C25 0.066(6) 0.040(5) 0.048(5) 0.012(4) 0.004(4) 0.012(4)
C26 0.052(5) 0.059(5) 0.034(4) 0.010(4) 0.001(4) 0.016(4)
Rh3 0.0358(3) 0.0558(4) 0.0282(3) 0.0070(3) 0.0008(2) -0.0024(3)
O2 0.026(6) 0.034(6) 0.021(6) 0.007(5) 0.001(4) -0.003(5)
O3 0.047(8) 0.093(12) 0.052(9) 0.006(8) 0.008(7) -0.020(8)
O4A 0.060(9) 0.025(8) 0.053(6) 0.010(5) -0.010(5) 0.013(7)
O4B 0.09(2) 0.029(12) 0.041(11) 0.010(9) -0.016(11) 0.010(14)
C43 0.081(7) 0.058(6) 0.058(6) 0.012(5) 0.017(5) 0.040(5)
C44 0.079(7) 0.058(6) 0.080(7) 0.013(5) -0.007(5) 0.038(5)
C45 0.066(6) 0.073(7) 0.062(6) 0.038(5) 0.003(5) 0.020(5)
C46 0.100(8) 0.074(7) 0.038(5) 0.022(5) 0.006(5) 0.047(6)

loop_
_atom_type_symbol
_atom_type_description
_atom_type_scat_dispersion_real
_atom_type_scat_dispersion_imag
_atom_type_scat_source
C C 0.0033 0.0016 'International Tables Vol C Tables 4.2.6.8 and 6.1.1.4'
H H 0.0000 0.0000 'International Tables Vol C Tables 4.2.6.8 and 6.1.1.4'
N N 0.0061 0.0033 'International Tables Vol C Tables 4.2.6.8 and 6.1.1.4'
Rh Rh -1.1178 0.9187 'International Tables Vol C Tables 4.2.6.8 and 6.1.1.4'
O O 0.0106 0.0060 'International Tables Vol C Tables 4.2.6.8 and 6.1.1.4'

loop_
_geom_angle_atom_site_label_1
_geom_angle_atom_site_label_2
_geom_angle_atom_site_label_3
_geom_angle
_geom_angle_site_symmetry_1
_geom_angle_site_symmetry_3
_geom_angle_publ_flag
O1 Rh1 C16 98.3(2) . . ?
O1 Rh1 C11 158.4(2) . . ?
C16 Rh1 C11 81.8(3) . . ?
O1 Rh1 C15 95.0(2) . . ?
C11 Rh1 C15 98.1(3) . . ?
O1 Rh1 C12 161.8(2) . . ?
C16 Rh1 C12 89.6(3) . . ?
C15 Rh1 C12 81.2(3) . . ?
O1 Rh1 N 74.55(18) . . ?
C16 Rh1 N 160.9(3) . . ?
C11 Rh1 N 98.3(2) . . ?
C15 Rh1 N 157.7(2) . . ?
C12 Rh1 N 102.6(2) . . ?
C16 Rh1 Rh2 137.6(2) . . ?
C11 Rh1 Rh2 140.1(2) . . ?
C15 Rh1 Rh2 111.5(2) . . ?
C12 Rh1 Rh2 118.7(2) . . ?
O1 Rh2 C19 162.2(2) . . ?
O1 Rh2 C24 95.0(2) . . ?
C19 Rh2 C24 82.4(3) . . ?
O1 Rh2 C20 158.3(2) . . ?
C24 Rh2 C20 98.2(3) . . ?
O1 Rh2 C23 97.7(2) . . ?
C19 Rh2 C23 90.9(3) . . ?
C20 Rh2 C23 82.6(3) . . ?
O1 Rh2 N 75.15(18) . . ?
C19 Rh2 N 100.9(2) . . ?
C24 Rh2 N 157.9(2) . . ?
C20 Rh2 N 97.6(2) . . ?
C23 Rh2 N 161.4(2) . . ?
C19 Rh2 Rh1 118.1(2) . . ?
C24 Rh2 Rh1 111.3(2) . . ?
C20 Rh2 Rh1 139.9(2) . . ?
C23 Rh2 Rh1 136.9(2) . . ?
Rh2 O1 Rh1 87.26(15) . . ?
C1 N Rh2 128.4(4) . . ?
C1 N Rh1 130.2(4) . . ?
Rh2 N Rh1 84.91(18) . . ?
C2 C1 N 121.6(6) . . ?
C2 C1 C6 117.6(6) . . ?
N C1 C6 120.9(5) . . ?
C1 C2 C3 122.8(7) . . ?
C4 C3 C2 121.1(7) . . ?
C3 C4 C5 120.2(7) . . ?
C10 C5 C6 118.3(7) . . ?
C10 C5 C4 122.3(7) . . ?
C6 C5 C4 119.3(6) . . ?
C7 C6 C5 118.2(6) . . ?
C7 C6 C1 122.7(6) . . ?
C5 C6 C1 119.1(6) . . ?
C8 C7 C6 121.0(8) . . ?
C7 C8 C9 120.2(8) . . ?
C10 C9 C8 120.6(8) . . ?
C9 C10 C5 121.6(8) . . ?
C12 C11 C18 123.6(7) . . ?
C12 C11 Rh1 71.6(4) . . ?
C18 C11 Rh1 111.7(5) . . ?
C11 C12 C13 122.3(7) . . ?
C11 C12 Rh1 69.4(4) . . ?
C13 C12 Rh1 113.5(5) . . ?
C12 C13 C14 113.0(6) . . ?
C15 C14 C13 111.0(6) . . ?
C16 C15 C14 124.2(7) . . ?
C16 C15 Rh1 70.7(4) . . ?
C14 C15 Rh1 112.6(5) . . ?
C15 C16 C17 125.4(7) . . ?
C15 C16 Rh1 71.3(4) . . ?
C17 C16 Rh1 114.3(5) . . ?
C18 C17 C16 111.2(6) . . ?
C11 C18 C17 113.7(6) . . ?
C20 C19 C26 122.2(7) . . ?
C20 C19 Rh2 71.3(4) . . ?
C26 C19 Rh2 112.9(5) . . ?
C19 C20 C21 124.8(7) . . ?
C19 C20 Rh2 70.5(4) . . ?
C21 C20 Rh2 111.5(5) . . ?
C22 C21 C20 112.9(6) . . ?
C21 C22 C23 113.6(6) . . ?
C24 C23 C22 124.4(7) . . ?
C24 C23 Rh2 70.8(4) . . ?
C22 C23 Rh2 112.3(5) . . ?
C23 C24 C25 125.7(7) . . ?
C23 C24 Rh2 71.6(4) . . ?
C25 C24 Rh2 112.0(5) . . ?
C24 C25 C26 112.0(6) . . ?
C25 C26 C19 112.0(6) . . ?
O2 Rh3 O2 81.9(4) 2_655 . ?
O2 Rh3 C28 174.8(6) 2_655 . ?
O2 Rh3 C28 93.8(6) . . ?
O2 Rh3 C27 142.8(6) 2_655 . ?
O2 Rh3 C27 96.2(6) . . ?
O2 Rh3 C39 96.1(6) 2_655 2_655 ?
O2 Rh3 C39 142.0(6) . 2_655 ?
C28 Rh3 C39 85.6(7) . 2_655 ?
C27 Rh3 C39 107.0(7) . 2_655 ?
O2 Rh3 C32 89.7(5) 2_655 . ?
O2 Rh3 C32 164.7(5) . . ?
C28 Rh3 C32 95.2(7) . . ?
C27 Rh3 C32 82.9(7) . . ?
C39 Rh3 C32 51.4(6) 2_655 . ?
O2 Rh3 C40 91.6(6) 2_655 2_655 ?
O2 Rh3 C40 173.4(6) . 2_655 ?
C28 Rh3 C40 92.8(7) . 2_655 ?
C27 Rh3 C40 88.7(7) . 2_655 ?
O2 Rh3 C36 162.9(5) 2_655 2_655 ?
O2 Rh3 C36 86.3(5) . 2_655 ?
C27 Rh3 C36 50.7(6) . 2_655 ?
C39 Rh3 C36 85.6(6) 2_655 2_655 ?
C32 Rh3 C36 104.4(7) . 2_655 ?
C40 Rh3 C36 100.2(7) 2_655 2_655 ?
O2 Rh3 C31 99.8(5) 2_655 . ?
O2 Rh3 C31 154.4(5) . . ?
C28 Rh3 C31 82.9(6) . . ?
C27 Rh3 C31 97.4(7) . . ?
C36 Rh3 C31 85.7(6) 2_655 . ?
O2 Rh3 C35 156.1(5) 2_655 2_655 ?
O2 Rh3 C35 99.3(5) . 2_655 ?
C39 Rh3 C35 97.3(7) 2_655 2_655 ?
C32 Rh3 C35 83.4(6) . 2_655 ?
C40 Rh3 C35 86.5(6) 2_655 2_655 ?
C31 Rh3 C35 89.5(6) . 2_655 ?
O2 Rh3 O3 77.9(4) . . ?
C28 Rh3 O3 151.4(7) . . ?
C27 Rh3 O3 166.1(6) . . ?
C39 Rh3 O3 84.7(6) 2_655 . ?
C32 Rh3 O3 99.5(6) . . ?
C40 Rh3 O3 96.4(6) 2_655 . ?
C36 Rh3 O3 139.9(6) 2_655 . ?
C31 Rh3 O3 92.9(5) . . ?
C35 Rh3 O3 177.1(5) 2_655 . ?
O2 Rh3 O3 77.9(4) 2_655 2_655 ?
C28 Rh3 O3 99.2(6) . 2_655 ?
C27 Rh3 O3 85.2(6) . 2_655 ?
C39 Rh3 O3 165.3(6) 2_655 2_655 ?
C32 Rh3 O3 140.8(6) . 2_655 ?
C40 Rh3 O3 152.9(7) 2_655 2_655 ?
C36 Rh3 O3 96.2(5) 2_655 2_655 ?
C31 Rh3 O3 177.4(5) . 2_655 ?
C35 Rh3 O3 93.1(5) 2_655 2_655 ?
O3 Rh3 O3 84.5(5) . 2_655 ?
O3 O2 Rh3 80.5(10) 2_655 2_655 ?
O3 O2 Rh3 80.3(10) 2_655 . ?
Rh3 O2 Rh3 98.1(4) 2_655 . ?
O2 O3 Rh3 74.9(10) 2_655 . ?
O2 O3 Rh3 75.1(10) 2_655 2_655 ?
Rh3 O3 Rh3 95.5(5) . 2_655 ?
C35 C27 C34 96(4) 2_655 . ?
C28 C27 C34 115.8(18) . . ?
C35 C27 C42 71(3) 2_655 2_655 ?
C28 C27 C42 92.0(14) . 2_655 ?
C28 C27 Rh3 69.7(6) . . ?
C34 C27 Rh3 109.5(12) . . ?
C42 C27 Rh3 112.5(10) 2_655 . ?
C36 C27 Rh3 65.0(6) 2_655 . ?
C36 C28 C35 151(4) 2_655 2_655 ?
C36 C28 C27 140(4) 2_655 . ?
C36 C28 C29 89(4) 2_655 . ?
C35 C28 C29 120(2) 2_655 . ?
C27 C28 C29 129.6(18) . . ?
C36 C28 C37 64(3) 2_655 2_655 ?
C35 C28 C37 144(2) 2_655 2_655 ?
C27 C28 C37 151.8(17) . 2_655 ?
C36 C28 Rh3 86(2) 2_655 . ?
C35 C28 Rh3 78.1(9) 2_655 . ?
C27 C28 Rh3 70.1(6) . . ?
C29 C28 Rh3 112.0(11) . . ?
C37 C28 Rh3 104.4(10) 2_655 . ?
C37 C29 C30 97(3) 2_655 . ?
C37 C29 C28 84(2) 2_655 . ?
C30 C29 C28 116.4(15) . . ?
C37 C29 C38 70(2) 2_655 2_655 ?
C28 C29 C38 112.0(15) . 2_655 ?
C37 C29 C36 68(2) 2_655 2_655 ?
C30 C29 C36 118.9(14) . 2_655 ?
C38 C29 C36 106.9(15) 2_655 2_655 ?
C38 C30 C29 81(2) 2_655 . ?
C38 C30 C31 83(2) 2_655 . ?
C29 C30 C31 110.9(13) . . ?
C38 C30 C39 66(2) 2_655 2_655 ?
C29 C30 C39 109.2(12) . 2_655 ?
C38 C30 C37 57(2) 2_655 2_655 ?
C31 C30 C37 104.3(11) . 2_655 ?
C39 C30 C37 96.7(11) 2_655 2_655 ?
C39 C31 C40 142(4) 2_655 2_655 ?
C39 C31 C32 140(3) 2_655 . ?
C39 C31 C30 93(3) 2_655 . ?
C40 C31 C30 124(2) 2_655 . ?
C32 C31 C30 123.2(15) . . ?
C39 C31 C38 68(3) 2_655 2_655 ?
C40 C31 C38 148(2) 2_655 2_655 ?
C32 C31 C38 145.1(15) . 2_655 ?
C39 C31 Rh3 82(2) 2_655 . ?
C40 C31 Rh3 75.7(9) 2_655 . ?
C32 C31 Rh3 69.7(6) . . ?
C30 C31 Rh3 114.9(9) . . ?
C38 C31 Rh3 105.1(9) 2_655 . ?
C40 C32 C41 102(4) 2_655 2_655 ?
C41 C32 C31 100.7(16) 2_655 . ?
C40 C32 C33 128(4) 2_655 . ?
C31 C32 C33 126.1(16) . . ?
C41 C32 C39 109.3(16) 2_655 2_655 ?
C33 C32 C39 134.3(16) . 2_655 ?
C40 C32 Rh3 84(2) 2_655 . ?
C41 C32 Rh3 111.8(12) 2_655 . ?
C31 C32 Rh3 70.5(6) . . ?
C33 C32 Rh3 112.8(12) . . ?
C39 C32 Rh3 64.3(5) 2_655 . ?
C41 C33 C34 86(3) 2_655 . ?
C41 C33 C32 73(3) 2_655 . ?
C34 C33 C32 114.8(17) . . ?
C41 C33 C42 63(3) 2_655 2_655 ?
C32 C33 C42 109.1(14) . 2_655 ?
C41 C33 C40 61(2) 2_655 2_655 ?
C34 C33 C40 113.1(15) . 2_655 ?
C42 C33 C40 103.0(12) 2_655 2_655 ?
C42 C34 C33 105(3) 2_655 . ?
C42 C34 C41 80(2) 2_655 2_655 ?
C42 C34 C27 86(2) 2_655 . ?
C33 C34 C27 117.9(18) . . ?
C41 C34 C27 111.9(17) 2_655 . ?
C42 C34 C35 70(2) 2_655 2_655 ?
C33 C34 C35 117.2(16) . 2_655 ?
C41 C34 C35 104.0(15) 2_655 2_655 ?
C27 C35 C28 146(3) 2_655 2_655 ?
C27 C35 C36 138(3) 2_655 . ?
C27 C35 C42 91(3) 2_655 . ?
C28 C35 C42 119(2) 2_655 . ?
C36 C35 C42 127.7(16) . . ?
C27 C35 C34 66(3) 2_655 2_655 ?
C28 C35 C34 141(2) 2_655 2_655 ?
C36 C35 C34 148.2(16) . 2_655 ?
C27 C35 Rh3 80(2) 2_655 2_655 ?
C28 C35 Rh3 74.4(9) 2_655 2_655 ?
C36 C35 Rh3 70.0(6) . 2_655 ?
C42 C35 Rh3 115.0(9) . 2_655 ?
C34 C35 Rh3 103.2(10) 2_655 2_655 ?
C28 C36 C37 101(4) 2_655 . ?
C35 C36 C37 120.7(16) . . ?
C28 C36 C29 75(3) 2_655 2_655 ?
C35 C36 C29 95.7(14) . 2_655 ?
C37 C36 C27 129.7(15) . 2_655 ?
C29 C36 C27 105.4(14) 2_655 2_655 ?
C28 C36 Rh3 82(2) 2_655 2_655 ?
C35 C36 Rh3 71.3(6) . 2_655 ?
C37 C36 Rh3 109.2(11) . 2_655 ?
C29 C36 Rh3 109.0(10) 2_655 2_655 ?
C27 C36 Rh3 64.3(6) 2_655 2_655 ?
C29 C37 C38 84(3) 2_655 . ?
C29 C37 C36 86(3) 2_655 . ?
C38 C37 C36 118.0(15) . . ?
C29 C37 C28 71(2) 2_655 2_655 ?
C36 C37 C30 112.1(13) . 2_655 ?
C28 C37 C30 101.2(12) 2_655 2_655 ?
C30 C38 C37 99(3) 2_655 . ?
C30 C38 C39 88(2) 2_655 . ?
C37 C38 C39 115.6(16) . . ?
C31 C39 C38 96(4) 2_655 . ?
C40 C39 C38 120.7(18) . . ?
C31 C39 C30 70(3) 2_655 2_655 ?
C40 C39 C30 96.1(15) . 2_655 ?
C38 C39 C32 122.1(15) . 2_655 ?
C30 C39 C32 98.5(12) 2_655 2_655 ?
C31 C39 Rh3 85(2) 2_655 2_655 ?
C40 C39 Rh3 70.6(7) . 2_655 ?
C38 C39 Rh3 110.2(12) . 2_655 ?
C30 C39 Rh3 111.2(10) 2_655 2_655 ?
C32 C39 Rh3 64.4(5) 2_655 2_655 ?
C32 C40 C31 158(4) 2_655 2_655 ?
C32 C40 C39 154(3) 2_655 . ?
C31 C40 C41 115(2) 2_655 . ?
C39 C40 C41 126(2) . . ?
C31 C40 C33 135(2) 2_655 2_655 ?
C39 C40 C33 144.2(18) . 2_655 ?
C32 C40 Rh3 84(2) 2_655 2_655 ?
C31 C40 Rh3 76.7(9) 2_655 2_655 ?
C39 C40 Rh3 70.4(7) . 2_655 ?
C41 C40 Rh3 105.1(12) . 2_655 ?
C33 C40 Rh3 100.5(9) 2_655 2_655 ?
C33 C41 C32 81(3) 2_655 2_655 ?
C33 C41 C34 69(3) 2_655 2_655 ?
C32 C41 C34 112.0(18) 2_655 2_655 ?
C33 C41 C42 96(3) 2_655 . ?
C32 C41 C42 123.3(17) 2_655 . ?
C42 C41 C40 123.1(17) . . ?
C34 C42 C35 85(2) 2_655 . ?
C35 C42 C41 106.2(13) . . ?
C34 C42 C27 68(2) 2_655 2_655 ?
C41 C42 C27 103.3(13) . 2_655 ?
C34 C42 C33 52(2) 2_655 2_655 ?
C35 C42 C33 105.0(11) . 2_655 ?
C27 C42 C33 96.0(11) 2_655 2_655 ?
C46 O4A C43 108.7(8) . . ?
C43 O4B C46 109.2(12) . . ?
O4B C43 C44 107.8(10) . . ?
O4A C43 C44 106.0(8) . . ?
C43 C44 C45 105.6(7) . . ?
C46 C45 C44 104.8(6) . . ?
O4A C46 C45 104.2(8) . . ?
O4B C46 C45 106.9(9) . . ?

loop_
_geom_bond_atom_site_label_1
_geom_bond_atom_site_label_2
_geom_bond_distance
_geom_bond_site_symmetry_2
_geom_bond_publ_flag
Rh1 O1 2.078(4) . ?
Rh1 C16 2.089(7) . ?
Rh1 C11 2.089(6) . ?
Rh1 C15 2.096(7) . ?
Rh1 C12 2.117(6) . ?
Rh1 N 2.128(5) . ?
Rh1 Rh2 2.8602(8) . ?
Rh2 O1 2.068(4) . ?
Rh2 C19 2.088(6) . ?
Rh2 C24 2.097(7) . ?
Rh2 C20 2.098(7) . ?
Rh2 C23 2.107(7) . ?
Rh2 N 2.109(5) . ?
N C1 1.387(7) . ?
C1 C2 1.372(8) . ?
C1 C6 1.440(8) . ?
C2 C3 1.393(9) . ?
C3 C4 1.329(9) . ?
C4 C5 1.428(9) . ?
C5 C10 1.412(9) . ?
C5 C6 1.423(9) . ?
C6 C7 1.401(9) . ?
C7 C8 1.375(9) . ?
C8 C9 1.380(11) . ?
C9 C10 1.343(11) . ?
C11 C12 1.404(9) . ?
C11 C18 1.496(10) . ?
C12 C13 1.494(9) . ?
C13 C14 1.523(9) . ?
C14 C15 1.502(9) . ?
C15 C16 1.363(9) . ?
C16 C17 1.529(9) . ?
C17 C18 1.516(10) . ?
C19 C20 1.372(9) . ?
C19 C26 1.542(9) . ?
C20 C21 1.512(9) . ?
C21 C22 1.508(10) . ?
C22 C23 1.537(9) . ?
C23 C24 1.353(9) . ?
C24 C25 1.488(9) . ?
C25 C26 1.532(10) . ?
Rh3 O2 2.069(9) 2_655 ?
Rh3 O2 2.077(9) . ?
Rh3 C28 2.078(11) . ?
Rh3 C27 2.084(12) . ?
Rh3 C39 2.085(11) 2_655 ?
Rh3 C32 2.087(11) . ?
Rh3 C40 2.088(11) 2_655 ?
Rh3 C36 2.095(11) 2_655 ?
Rh3 C31 2.097(10) . ?
Rh3 C35 2.111(10) 2_655 ?
Rh3 O3 2.113(10) . ?
Rh3 O3 2.118(10) 2_655 ?
O2 O3 0.894(15) 2_655 ?
O2 Rh3 2.069(9) 2_655 ?
O3 O2 0.894(15) 2_655 ?
O3 Rh3 2.118(10) 2_655 ?
C27 C28 1.430(16) . ?
C27 C34 1.521(16) . ?
C28 C29 1.551(16) . ?
C29 C30 1.510(15) . ?
C30 C31 1.559(14) . ?
C31 C32 1.424(16) . ?
C32 C33 1.454(16) . ?
C33 C34 1.421(16) . ?
C35 C42 1.555(14) . ?
C36 C37 1.489(15) . ?
C37 C38 1.479(16) . ?
C38 C39 1.516(16) . ?
C39 C40 1.394(16) . ?
C40 C41 1.565(16) . ?
C41 C42 1.564(16) . ?
O4A C46 1.429(10) . ?
O4A C43 1.446(10) . ?
O4B C43 1.427(13) . ?
O4B C46 1.439(14) . ?
C43 C44 1.477(11) . ?
C44 C45 1.548(11) . ?
C45 C46 1.514(11) . ?

loop_
_geom_hbond_atom_site_label_D
_geom_hbond_atom_site_label_H
_geom_hbond_atom_site_label_A
_geom_hbond_distance_DH
_geom_hbond_distance_HA
_geom_hbond_distance_DA
_geom_hbond_angle_DHA
_geom_hbond_site_symmetry_A
O1 H1 O4A 0.98 1.83 2.803(14) 171.4 .
O1 H1 O4B 0.98 1.80 2.75(2) 162.5 .
N H0 O2 1.08 2.24 3.305(10) 168.1 2_655
